data_2226276
loop_
_publ_author_name
'Vikneswaran, M. R.'
'Teoh, Siang Guan'
'Yeap, Chin Sing'
'Fun, Hoong-Kun'

_publ_section_title
;
 Ferrocene-1-carbaldehyde 4-ethylthiosemicarbazone
;
_journal_coeditor_code RZ2450
_journal_issue 6
_journal_name_full 'Acta Crystallographica Section E'
_journal_page_first m697
_journal_page_last m698
_journal_paper_doi 10.1107/S1600536810018209
_journal_volume 66
_journal_year 2010
_chemical_formula_iupac '[Fe (C5 H5) (C9 H12 N3 S)]'
_chemical_formula_moiety 'C14 H17 Fe N3 S'
_chemical_formula_sum 'C14 H17 Fe N3 S'
_chemical_formula_weight 315.22
_chemical_name_systematic
;
Ferrocene-1-carbaldehyde 4-ethylthiosemicarbazone
;
_space_group_IT_number 2
_symmetry_cell_setting triclinic
_symmetry_space_group_name_Hall '-P 1'
_symmetry_space_group_name_H-M 'P -1'
_atom_sites_solution_hydrogens geom
_atom_sites_solution_primary direct
_atom_sites_solution_secondary difmap
_audit_creation_method SHELXL-97
_cell_angle_alpha 77.975(3)
_cell_angle_beta 83.807(3)
_cell_angle_gamma 78.076(3)
_cell_formula_units_Z 4
_cell_length_a 7.4432(3)
_cell_length_b 10.6906(5)
_cell_length_c 18.4616(9)
_cell_measurement_reflns_used 9974
_cell_measurement_temperature 100.00(10)
_cell_measurement_theta_max 29.98
_cell_measurement_theta_min 2.26
_cell_volume 1402.56(11)
_computing_cell_refinement 'SAINT (Bruker, 2009)'
_computing_data_collection 'APEX2 (Bruker, 2009)'
_computing_data_reduction 'SAINT (Bruker, 2009)'
_computing_molecular_graphics 'SHELXTL (Sheldrick, 2008)'
_computing_publication_material
;
SHELXTL (Sheldrick, 2008) (Sheldrick, 2008) and PLATON (Spek,
2009)
;
_computing_structure_refinement 'SHELXTL (Sheldrick, 2008)'
_computing_structure_solution 'SHELXTL (Sheldrick, 2008)'
_diffrn_ambient_temperature 100
_diffrn_measured_fraction_theta_full 0.991
_diffrn_measured_fraction_theta_max 0.991
_diffrn_measurement_device_type
;
Bruker SMART APEXII CCD area-detector diffractometer
;
_diffrn_measurement_method '\f and \w scans'
_diffrn_radiation_monochromator graphite
_diffrn_radiation_source 'fine-focus sealed tube'
_diffrn_radiation_type MoK\a
_diffrn_radiation_wavelength 0.71073
_diffrn_reflns_av_R_equivalents 0.0000
_diffrn_reflns_av_sigmaI/netI 0.0540
_diffrn_reflns_limit_h_max 10
_diffrn_reflns_limit_h_min -10
_diffrn_reflns_limit_k_max 15
_diffrn_reflns_limit_k_min -14
_diffrn_reflns_limit_l_max 25
_diffrn_reflns_limit_l_min -11
_diffrn_reflns_number 8184
_diffrn_reflns_theta_full 30.09
_diffrn_reflns_theta_max 30.09
_diffrn_reflns_theta_min 1.13
_diffrn_standards_number 0
_exptl_absorpt_coefficient_mu 1.213
_exptl_absorpt_correction_T_max 0.9008
_exptl_absorpt_correction_T_min 0.7230
_exptl_absorpt_correction_type multi-scan
_exptl_absorpt_process_details '(<i>SADABS</i>; Bruker, 2009)'
_exptl_crystal_colour brown
_exptl_crystal_density_diffrn 1.493
_exptl_crystal_density_method 'not measured'
_exptl_crystal_description block
_exptl_crystal_F_000 656
_exptl_crystal_size_max 0.29
_exptl_crystal_size_mid 0.16
_exptl_crystal_size_min 0.09
_refine_diff_density_max 3.938
_refine_diff_density_min -1.215
_refine_ls_extinction_method none
_refine_ls_goodness_of_fit_ref 1.073
_refine_ls_hydrogen_treatment mixed
_refine_ls_matrix_type full
_refine_ls_number_parameters 362
_refine_ls_number_reflns 8184
_refine_ls_number_restraints 0
_refine_ls_restrained_S_all 1.073
_refine_ls_R_factor_all 0.0867
_refine_ls_R_factor_gt 0.0725
_refine_ls_shift/su_max 0.000
_refine_ls_shift/su_mean 0.000
_refine_ls_structure_factor_coef Fsqd
_refine_ls_weighting_details 'calc w=1/[\s^2^(Fo^2^)+(0.0564P)^2^+6.6396P] where P=(Fo^2^+2Fc^2^)/3'
_refine_ls_weighting_scheme calc
_refine_ls_wR_factor_gt 0.1633
_refine_ls_wR_factor_ref 0.1703
_reflns_number_gt 6947
_reflns_number_total 8184
_reflns_threshold_expression I>2\s(I)
_cod_data_source_file rz2450.cif
_cod_data_source_block I
_cod_depositor_comments
;
The following automatic conversions were performed:
'_symmetry_cell_setting' value 'Triclinic' changed to 'triclinic'
according to '/home/saulius/struct/CIF-dictionaries/cif_core.dic'
dictionary named 'cif_core.dic' version 2.4.1 from 2010-06-29.

Automatic conversion script
Id: cif_fix_enum 1527 2010-12-29 10:47:43Z saulius 
;
_cod_database_code 2226276
_cod_database_fobs_code 2226276

loop_
_symmetry_equiv_pos_as_xyz
'x, y, z'
'-x, -y, -z'

loop_
_atom_site_type_symbol
_atom_site_label
_atom_site_fract_x
_atom_site_fract_y
_atom_site_fract_z
_atom_site_U_iso_or_equiv
_atom_site_adp_type
_atom_site_calc_flag
_atom_site_refinement_flags
_atom_site_occupancy
_atom_site_disorder_assembly
_atom_site_disorder_group
Fe Fe1A 0.13896(8) -0.05245(6) 0.63951(3) 0.01124(13) Uani d . 1 . .
S S1A 0.29669(15) 0.61964(10) 0.42316(6) 0.0175(2) Uani d . 1 . .
N N1A 0.2762(5) 0.2535(3) 0.5056(2) 0.0145(7) Uani d . 1 . .
N N2A 0.3209(5) 0.3757(3) 0.4940(2) 0.0150(7) Uani d . 1 . .
N N3A 0.0898(5) 0.4487(3) 0.4141(2) 0.0140(7) Uani d . 1 . .
C C1A -0.1290(6) 0.0406(4) 0.6505(2) 0.0171(8) Uani d . 1 . .
H H1AA -0.2002 0.0985 0.6108 0.021 Uiso calc R 1 . .
C C2A -0.1151(6) -0.0966(4) 0.6707(2) 0.0174(8) Uani d . 1 . .
H H2AA -0.1754 -0.1498 0.6474 0.021 Uiso calc R 1 . .
C C3A 0.0008(6) -0.1433(4) 0.7305(2) 0.0201(9) Uani d . 1 . .
H H3AA 0.0348 -0.2343 0.7555 0.024 Uiso calc R 1 . .
C C4A 0.0590(7) -0.0348(5) 0.7480(2) 0.0211(9) Uani d . 1 . .
H H4AA 0.1403 -0.0376 0.7869 0.025 Uiso calc R 1 . .
C C5A -0.0221(6) 0.0788(5) 0.6976(3) 0.0203(9) Uani d . 1 . .
H H5AA -0.0052 0.1679 0.6959 0.024 Uiso calc R 1 . .
C C6A 0.2245(5) -0.0166(4) 0.5289(2) 0.0137(7) Uani d . 1 . .
H H6AA 0.1491 0.0332 0.4883 0.016 Uiso calc R 1 . .
C C7A 0.2465(6) -0.1531(4) 0.5565(2) 0.0151(8) Uani d . 1 . .
H H7AA 0.1878 -0.2136 0.5384 0.018 Uiso calc R 1 . .
C C8A 0.3655(6) -0.1867(4) 0.6163(2) 0.0168(8) Uani d . 1 . .
H H8AA 0.4035 -0.2740 0.6458 0.020 Uiso calc R 1 . .
C C9A 0.4196(5) -0.0705(4) 0.6252(2) 0.0154(8) Uani d . 1 . .
H H9AA 0.5011 -0.0638 0.6620 0.018 Uiso calc R 1 . .
C C10A 0.3323(5) 0.0348(4) 0.5711(2) 0.0123(7) Uani d . 1 . .
C C11A 0.3566(5) 0.1695(4) 0.5581(2) 0.0146(8) Uani d . 1 . .
H H11A 0.4304 0.1947 0.5879 0.018 Uiso calc R 1 . .
C C12A 0.2306(5) 0.4739(4) 0.4442(2) 0.0125(7) Uani d . 1 . .
C C13A -0.0243(6) 0.5431(4) 0.3617(2) 0.0151(8) Uani d . 1 . .
H H13A 0.0495 0.5685 0.3164 0.018 Uiso calc R 1 . .
H H13B -0.0741 0.6203 0.3825 0.018 Uiso calc R 1 . .
C C14A -0.1810(6) 0.4851(5) 0.3440(3) 0.0223(9) Uani d . 1 . .
H H14A -0.2522 0.5466 0.3073 0.033 Uiso calc R 1 . .
H H14B -0.2583 0.4652 0.3883 0.033 Uiso calc R 1 . .
H H14C -0.1314 0.4067 0.3253 0.033 Uiso calc R 1 . .
Fe Fe1B 0.30485(8) 0.46654(6) 0.14382(3) 0.01438(14) Uani d . 1 . .
S S1B 0.24370(18) -0.06556(11) -0.06872(7) 0.0224(2) Uani d . 1 . .
N N1B 0.2135(5) 0.2488(4) 0.0132(2) 0.0195(8) Uani d . 1 . .
N N2B 0.1830(6) 0.1303(4) 0.0031(2) 0.0223(8) Uani d . 1 . .
N N3B 0.4293(6) 0.1273(4) -0.0817(2) 0.0252(9) Uani d . 1 . .
C C1B 0.5691(6) 0.3613(5) 0.1531(2) 0.0197(9) Uani d . 1 . .
H H1BA 0.6511 0.3301 0.1127 0.024 Uiso calc R 1 . .
C C2B 0.5528(6) 0.4837(4) 0.1738(3) 0.0189(9) Uani d . 1 . .
H H2BA 0.6230 0.5516 0.1507 0.023 Uiso calc R 1 . .
C C3B 0.4170(6) 0.4906(4) 0.2346(3) 0.0187(8) Uani d . 1 . .
H H3BA 0.3781 0.5635 0.2609 0.022 Uiso calc R 1 . .
C C4B 0.3493(6) 0.3726(4) 0.2500(2) 0.0190(8) Uani d . 1 . .
H H4BA 0.2539 0.3502 0.2887 0.023 Uiso calc R 1 . .
C C5B 0.4432(7) 0.2922(4) 0.2007(3) 0.0209(9) Uani d . 1 . .
H H5BA 0.4231 0.2052 0.1987 0.025 Uiso calc R 1 . .
C C6B 0.2535(6) 0.5058(5) 0.0337(2) 0.0195(9) Uani d . 1 . .
H H6BA 0.3413 0.4832 -0.0072 0.023 Uiso calc R 1 . .
C C7B 0.2245(7) 0.6241(4) 0.0616(3) 0.0221(9) Uani d . 1 . .
H H7BA 0.2895 0.6967 0.0433 0.026 Uiso calc R 1 . .
C C8B 0.0860(6) 0.6177(4) 0.1209(3) 0.0226(9) Uani d . 1 . .
H H8BA 0.0391 0.6850 0.1506 0.027 Uiso calc R 1 . .
C C9B 0.0287(6) 0.4950(5) 0.1302(3) 0.0205(9) Uani d . 1 . .
H H9BA -0.0648 0.4638 0.1672 0.025 Uiso calc R 1 . .
C C10B 0.1320(6) 0.4262(4) 0.0763(2) 0.0171(8) Uani d . 1 . .
C C11B 0.1143(6) 0.2982(4) 0.0654(3) 0.0193(9) Uani d . 1 . .
H H11B 0.0320 0.2527 0.0960 0.023 Uiso calc R 1 . .
C C12B 0.2896(7) 0.0721(5) -0.0494(3) 0.0204(9) Uani d . 1 . .
C C13B 0.5572(7) 0.0852(5) -0.1416(3) 0.0284(11) Uani d . 1 . .
H H13C 0.5809 -0.0091 -0.1340 0.034 Uiso calc R 1 . .
H H13D 0.6731 0.1122 -0.1398 0.034 Uiso calc R 1 . .
C C14B 0.4841(9) 0.1411(6) -0.2179(3) 0.0374(13) Uani d . 1 . .
H H14D 0.5742 0.1130 -0.2553 0.056 Uiso calc R 1 . .
H H14E 0.4593 0.2345 -0.2256 0.056 Uiso calc R 1 . .
H H14F 0.3727 0.1109 -0.2208 0.056 Uiso calc R 1 . .
H H2NA 0.416(8) 0.390(5) 0.507(3) 0.016(13) Uiso d . 1 . .
H H2NB 0.073(12) 0.109(8) 0.015(5) 0.07(3) Uiso d . 1 . .
H H3NB 0.458(11) 0.186(7) -0.053(4) 0.05(2) Uiso d . 1 . .
H H3NA 0.046(8) 0.384(6) 0.437(3) 0.026(15) Uiso d . 1 . .

loop_
_atom_site_aniso_label
_atom_site_aniso_U_11
_atom_site_aniso_U_22
_atom_site_aniso_U_33
_atom_site_aniso_U_12
_atom_site_aniso_U_13
_atom_site_aniso_U_23
Fe1A 0.0099(3) 0.0130(3) 0.0111(3) -0.0036(2) -0.0009(2) -0.0015(2)
S1A 0.0198(5) 0.0117(5) 0.0231(5) -0.0066(4) -0.0057(4) -0.0027(4)
N1A 0.0116(15) 0.0160(17) 0.0175(17) -0.0050(13) -0.0004(13) -0.0046(13)
N2A 0.0147(16) 0.0125(16) 0.0189(17) -0.0042(13) -0.0027(13) -0.0028(13)
N3A 0.0161(16) 0.0100(15) 0.0162(17) -0.0061(13) -0.0021(13) 0.0009(13)
C1A 0.0122(17) 0.018(2) 0.020(2) -0.0018(15) 0.0021(15) -0.0048(16)
C2A 0.0162(18) 0.018(2) 0.021(2) -0.0094(15) 0.0027(16) -0.0045(16)
C3A 0.025(2) 0.018(2) 0.016(2) -0.0071(17) 0.0021(17) 0.0007(16)
C4A 0.025(2) 0.028(2) 0.0121(19) -0.0105(18) 0.0030(16) -0.0041(17)
C5A 0.026(2) 0.020(2) 0.018(2) -0.0067(17) 0.0034(17) -0.0086(17)
C6A 0.0102(17) 0.0179(19) 0.0135(18) -0.0039(14) 0.0000(14) -0.0032(15)
C7A 0.0132(17) 0.0169(19) 0.0153(19) -0.0026(14) -0.0007(14) -0.0037(15)
C8A 0.0136(18) 0.0140(19) 0.021(2) 0.0005(14) -0.0020(15) -0.0006(15)
C9A 0.0098(16) 0.018(2) 0.0181(19) -0.0022(14) -0.0029(14) -0.0026(15)
C10A 0.0086(16) 0.0145(18) 0.0136(18) -0.0033(14) 0.0015(13) -0.0023(14)
C11A 0.0114(17) 0.0159(19) 0.0175(19) -0.0048(14) -0.0015(14) -0.0031(15)
C12A 0.0135(17) 0.0125(18) 0.0133(18) -0.0047(14) 0.0006(14) -0.0053(14)
C13A 0.0137(17) 0.0115(18) 0.019(2) -0.0021(14) -0.0043(15) -0.0001(15)
C14A 0.018(2) 0.025(2) 0.026(2) -0.0062(17) -0.0062(17) -0.0051(18)
Fe1B 0.0136(3) 0.0156(3) 0.0144(3) -0.0045(2) -0.0029(2) -0.0013(2)
S1B 0.0350(6) 0.0162(5) 0.0199(5) -0.0113(4) -0.0027(4) -0.0051(4)
N1B 0.0208(18) 0.0182(18) 0.0225(19) -0.0076(14) -0.0043(15) -0.0056(15)
N2B 0.029(2) 0.0195(19) 0.023(2) -0.0120(16) -0.0028(16) -0.0053(15)
N3B 0.0226(19) 0.031(2) 0.029(2) -0.0131(17) -0.0025(16) -0.0129(18)
C1B 0.019(2) 0.024(2) 0.016(2) -0.0011(17) -0.0039(16) -0.0049(17)
C2B 0.0118(18) 0.021(2) 0.024(2) -0.0075(16) -0.0022(15) -0.0016(17)
C3B 0.0182(19) 0.017(2) 0.023(2) -0.0021(16) -0.0045(16) -0.0076(16)
C4B 0.0179(19) 0.021(2) 0.017(2) -0.0045(16) -0.0027(16) -0.0009(16)
C5B 0.026(2) 0.016(2) 0.021(2) -0.0027(17) -0.0045(17) -0.0033(16)
C6B 0.021(2) 0.023(2) 0.0134(19) -0.0066(17) -0.0042(16) 0.0020(16)
C7B 0.031(2) 0.0121(19) 0.022(2) -0.0031(17) -0.0130(19) 0.0039(16)
C8B 0.023(2) 0.015(2) 0.029(2) 0.0032(17) -0.0095(18) -0.0050(17)
C9B 0.0165(19) 0.024(2) 0.021(2) -0.0053(17) -0.0042(16) -0.0028(17)
C10B 0.0169(19) 0.018(2) 0.0171(19) -0.0042(15) -0.0068(15) -0.0019(16)
C11B 0.019(2) 0.022(2) 0.020(2) -0.0095(17) -0.0035(16) -0.0021(17)
C12B 0.025(2) 0.020(2) 0.018(2) -0.0074(17) -0.0062(17) -0.0029(16)
C13B 0.023(2) 0.030(3) 0.035(3) -0.0052(19) 0.003(2) -0.014(2)
C14B 0.041(3) 0.046(3) 0.033(3) -0.018(3) 0.014(2) -0.024(3)

loop_
_atom_type_symbol
_atom_type_description
_atom_type_scat_dispersion_real
_atom_type_scat_dispersion_imag
_atom_type_scat_source
C C 0.0033 0.0016 'International Tables Vol C Tables 4.2.6.8 and 6.1.1.4'
H H 0.0000 0.0000 'International Tables Vol C Tables 4.2.6.8 and 6.1.1.4'
N N 0.0061 0.0033 'International Tables Vol C Tables 4.2.6.8 and 6.1.1.4'
S S 0.1246 0.1234 'International Tables Vol C Tables 4.2.6.8 and 6.1.1.4'
Fe Fe 0.3463 0.8444 'International Tables Vol C Tables 4.2.6.8 and 6.1.1.4'

loop_
_geom_angle_atom_site_label_1
_geom_angle_atom_site_label_2
_geom_angle_atom_site_label_3
_geom_angle_site_symmetry_1
_geom_angle_site_symmetry_3
_geom_angle
_geom_angle_publ_flag
C2A Fe1A C3A . . 40.63(18) ?
C2A Fe1A C1A . . 40.72(17) ?
C3A Fe1A C1A . . 68.45(18) ?
C2A Fe1A C8A . . 123.50(18) ?
C3A Fe1A C8A . . 106.06(18) ?
C1A Fe1A C8A . . 161.08(18) ?
C2A Fe1A C9A . . 161.10(17) ?
C3A Fe1A C9A . . 124.71(18) ?
C1A Fe1A C9A . . 157.02(18) ?
C8A Fe1A C9A . . 40.79(17) ?
C2A Fe1A C10A . . 155.75(17) ?
C3A Fe1A C10A . . 162.98(17) ?
C1A Fe1A C10A . . 121.71(17) ?
C8A Fe1A C10A . . 68.66(16) ?
C9A Fe1A C10A . . 40.93(16) ?
C2A Fe1A C5A . . 68.06(18) ?
C3A Fe1A C5A . . 68.28(19) ?
C1A Fe1A C5A . . 40.26(18) ?
C8A Fe1A C5A . . 156.34(18) ?
C9A Fe1A C5A . . 122.29(18) ?
C10A Fe1A C5A . . 109.67(17) ?
C2A Fe1A C7A . . 106.16(17) ?
C3A Fe1A C7A . . 119.01(18) ?
C1A Fe1A C7A . . 124.63(17) ?
C8A Fe1A C7A . . 40.82(16) ?
C9A Fe1A C7A . . 68.53(17) ?
C10A Fe1A C7A . . 68.29(16) ?
C5A Fe1A C7A . . 162.30(18) ?
C2A Fe1A C6A . . 119.68(17) ?
C3A Fe1A C6A . . 154.10(18) ?
C1A Fe1A C6A . . 107.78(17) ?
C8A Fe1A C6A . . 68.80(17) ?
C9A Fe1A C6A . . 68.88(16) ?
C10A Fe1A C6A . . 40.79(15) ?
C5A Fe1A C6A . . 126.39(18) ?
C7A Fe1A C6A . . 40.58(16) ?
C2A Fe1A C4A . . 68.27(18) ?
C3A Fe1A C4A . . 40.57(18) ?
C1A Fe1A C4A . . 68.32(19) ?
C8A Fe1A C4A . . 120.07(19) ?
C9A Fe1A C4A . . 108.26(18) ?
C10A Fe1A C4A . . 126.87(18) ?
C5A Fe1A C4A . . 40.75(19) ?
C7A Fe1A C4A . . 154.51(18) ?
C6A Fe1A C4A . . 163.95(18) ?
C11A N1A N2A . . 115.2(3) ?
C12A N2A N1A . . 119.4(3) ?
C12A N2A H2NA . . 115(4) ?
N1A N2A H2NA . . 124(4) ?
C12A N3A C13A . . 124.1(3) ?
C12A N3A H3NA . . 116(4) ?
C13A N3A H3NA . . 117(4) ?
C5A C1A C2A . . 107.9(4) ?
C5A C1A Fe1A . . 70.1(3) ?
C2A C1A Fe1A . . 69.3(2) ?
C5A C1A H1AA . . 126.1 ?
C2A C1A H1AA . . 126.1 ?
Fe1A C1A H1AA . . 126.1 ?
C3A C2A C1A . . 108.3(4) ?
C3A C2A Fe1A . . 70.0(2) ?
C1A C2A Fe1A . . 70.0(2) ?
C3A C2A H2AA . . 125.8 ?
C1A C2A H2AA . . 125.8 ?
Fe1A C2A H2AA . . 125.8 ?
C2A C3A C4A . . 108.1(4) ?
C2A C3A Fe1A . . 69.4(2) ?
C4A C3A Fe1A . . 70.4(2) ?
C2A C3A H3AA . . 125.9 ?
C4A C3A H3AA . . 125.9 ?
Fe1A C3A H3AA . . 125.9 ?
C3A C4A C5A . . 107.2(4) ?
C3A C4A Fe1A . . 69.1(3) ?
C5A C4A Fe1A . . 69.2(3) ?
C3A C4A H4AA . . 126.4 ?
C5A C4A H4AA . . 126.4 ?
Fe1A C4A H4AA . . 126.4 ?
C1A C5A C4A . . 108.5(4) ?
C1A C5A Fe1A . . 69.6(3) ?
C4A C5A Fe1A . . 70.0(3) ?
C1A C5A H5AA . . 125.8 ?
C4A C5A H5AA . . 125.8 ?
Fe1A C5A H5AA . . 125.8 ?
C7A C6A C10A . . 107.6(3) ?
C7A C6A Fe1A . . 69.7(2) ?
C10A C6A Fe1A . . 69.5(2) ?
C7A C6A H6AA . . 126.2 ?
C10A C6A H6AA . . 126.2 ?
Fe1A C6A H6AA . . 126.2 ?
C6A C7A C8A . . 108.5(4) ?
C6A C7A Fe1A . . 69.7(2) ?
C8A C7A Fe1A . . 69.4(3) ?
C6A C7A H7AA . . 125.7 ?
C8A C7A H7AA . . 125.7 ?
Fe1A C7A H7AA . . 125.7 ?
C9A C8A C7A . . 107.9(4) ?
C9A C8A Fe1A . . 69.8(2) ?
C7A C8A Fe1A . . 69.8(2) ?
C9A C8A H8AA . . 126.0 ?
C7A C8A H8AA . . 126.0 ?
Fe1A C8A H8AA . . 126.0 ?
C8A C9A C10A . . 107.7(3) ?
C8A C9A Fe1A . . 69.4(2) ?
C10A C9A Fe1A . . 69.6(2) ?
C8A C9A H9AA . . 126.1 ?
C10A C9A H9AA . . 126.1 ?
Fe1A C9A H9AA . . 126.1 ?
C6A C10A C9A . . 108.2(4) ?
C6A C10A C11A . . 125.5(4) ?
C9A C10A C11A . . 126.2(4) ?
C6A C10A Fe1A . . 69.7(2) ?
C9A C10A Fe1A . . 69.5(2) ?
C11A C10A Fe1A . . 129.0(3) ?
N1A C11A C10A . . 120.0(4) ?
N1A C11A H11A . . 120.0 ?
C10A C11A H11A . . 120.0 ?
N3A C12A N2A . . 116.8(4) ?
N3A C12A S1A . . 123.0(3) ?
N2A C12A S1A . . 120.1(3) ?
N3A C13A C14A . . 110.0(3) ?
N3A C13A H13A . . 109.7 ?
C14A C13A H13A . . 109.7 ?
N3A C13A H13B . . 109.7 ?
C14A C13A H13B . . 109.7 ?
H13A C13A H13B . . 108.2 ?
C13A C14A H14A . . 109.5 ?
C13A C14A H14B . . 109.5 ?
H14A C14A H14B . . 109.5 ?
C13A C14A H14C . . 109.5 ?
H14A C14A H14C . . 109.5 ?
H14B C14A H14C . . 109.5 ?
C3B Fe1B C4B . . 40.76(18) ?
C3B Fe1B C2B . . 41.13(18) ?
C4B Fe1B C2B . . 68.65(18) ?
C3B Fe1B C10B . . 162.68(18) ?
C4B Fe1B C10B . . 125.67(17) ?
C2B Fe1B C10B . . 154.96(19) ?
C3B Fe1B C9B . . 125.40(19) ?
C4B Fe1B C9B . . 108.12(18) ?
C2B Fe1B C9B . . 162.68(19) ?
C10B Fe1B C9B . . 40.67(19) ?
C3B Fe1B C6B . . 155.00(18) ?
C4B Fe1B C6B . . 162.63(19) ?
C2B Fe1B C6B . . 119.64(18) ?
C10B Fe1B C6B . . 40.86(17) ?
C9B Fe1B C6B . . 68.61(18) ?
C3B Fe1B C7B . . 120.00(18) ?
C4B Fe1B C7B . . 155.5(2) ?
C2B Fe1B C7B . . 106.91(18) ?
C10B Fe1B C7B . . 68.64(18) ?
C9B Fe1B C7B . . 68.55(19) ?
C6B Fe1B C7B . . 40.81(19) ?
C3B Fe1B C8B . . 107.44(19) ?
C4B Fe1B C8B . . 121.0(2) ?
C2B Fe1B C8B . . 125.02(19) ?
C10B Fe1B C8B . . 68.52(18) ?
C9B Fe1B C8B . . 40.87(18) ?
C6B Fe1B C8B . . 68.4(2) ?
C7B Fe1B C8B . . 40.5(2) ?
C3B Fe1B C1B . . 68.50(18) ?
C4B Fe1B C1B . . 68.19(18) ?
C2B Fe1B C1B . . 40.47(18) ?
C10B Fe1B C1B . . 120.59(18) ?
C9B Fe1B C1B . . 155.71(19) ?
C6B Fe1B C1B . . 107.35(19) ?
C7B Fe1B C1B . . 125.0(2) ?
C8B Fe1B C1B . . 161.93(19) ?
C3B Fe1B C5B . . 68.25(18) ?
C4B Fe1B C5B . . 40.33(19) ?
C2B Fe1B C5B . . 68.20(18) ?
C10B Fe1B C5B . . 108.19(18) ?
C9B Fe1B C5B . . 121.11(19) ?
C6B Fe1B C5B . . 125.56(19) ?
C7B Fe1B C5B . . 162.4(2) ?
C8B Fe1B C5B . . 156.1(2) ?
C1B Fe1B C5B . . 40.47(18) ?
C11B N1B N2B . . 116.6(4) ?
C12B N2B N1B . . 118.6(4) ?
C12B N2B H2NB . . 116(5) ?
N1B N2B H2NB . . 121(6) ?
C12B N3B C13B . . 126.0(4) ?
C12B N3B H3NB . . 111(5) ?
C13B N3B H3NB . . 121(5) ?
C2B C1B C5B . . 107.9(4) ?
C2B C1B Fe1B . . 68.9(2) ?
C5B C1B Fe1B . . 69.9(3) ?
C2B C1B H1BA . . 126.0 ?
C5B C1B H1BA . . 126.0 ?
Fe1B C1B H1BA . . 126.0 ?
C1B C2B C3B . . 108.1(4) ?
C1B C2B Fe1B . . 70.6(2) ?
C3B C2B Fe1B . . 69.4(2) ?
C1B C2B H2BA . . 126.0 ?
C3B C2B H2BA . . 126.0 ?
Fe1B C2B H2BA . . 126.0 ?
C4B C3B C2B . . 107.5(4) ?
C4B C3B Fe1B . . 69.6(2) ?
C2B C3B Fe1B . . 69.5(2) ?
C4B C3B H3BA . . 126.3 ?
C2B C3B H3BA . . 126.3 ?
Fe1B C3B H3BA . . 126.3 ?
C5B C4B C3B . . 108.6(4) ?
C5B C4B Fe1B . . 70.9(3) ?
C3B C4B Fe1B . . 69.6(3) ?
C5B C4B H4BA . . 125.7 ?
C3B C4B H4BA . . 125.7 ?
Fe1B C4B H4BA . . 125.7 ?
C4B C5B C1B . . 107.9(4) ?
C4B C5B Fe1B . . 68.8(3) ?
C1B C5B Fe1B . . 69.6(3) ?
C4B C5B H5BA . . 126.1 ?
C1B C5B H5BA . . 126.1 ?
Fe1B C5B H5BA . . 126.1 ?
C10B C6B C7B . . 107.8(4) ?
C10B C6B Fe1B . . 69.5(2) ?
C7B C6B Fe1B . . 69.7(2) ?
C10B C6B H6BA . . 126.1 ?
C7B C6B H6BA . . 126.1 ?
Fe1B C6B H6BA . . 126.1 ?
C8B C7B C6B . . 108.1(4) ?
C8B C7B Fe1B . . 69.8(3) ?
C6B C7B Fe1B . . 69.5(2) ?
C8B C7B H7BA . . 126.0 ?
C6B C7B H7BA . . 126.0 ?
Fe1B C7B H7BA . . 126.0 ?
C7B C8B C9B . . 108.1(4) ?
C7B C8B Fe1B . . 69.7(3) ?
C9B C8B Fe1B . . 69.4(3) ?
C7B C8B H8BA . . 125.9 ?
C9B C8B H8BA . . 125.9 ?
Fe1B C8B H8BA . . 125.9 ?
C10B C9B C8B . . 107.9(4) ?
C10B C9B Fe1B . . 69.6(2) ?
C8B C9B Fe1B . . 69.7(2) ?
C10B C9B H9BA . . 126.1 ?
C8B C9B H9BA . . 126.1 ?
Fe1B C9B H9BA . . 126.1 ?
C9B C10B C6B . . 108.1(4) ?
C9B C10B C11B . . 126.0(4) ?
C6B C10B C11B . . 125.9(4) ?
C9B C10B Fe1B . . 69.8(2) ?
C6B C10B Fe1B . . 69.7(2) ?
C11B C10B Fe1B . . 127.2(3) ?
N1B C11B C10B . . 119.4(4) ?
N1B C11B H11B . . 120.3 ?
C10B C11B H11B . . 120.3 ?
N3B C12B N2B . . 116.3(4) ?
N3B C12B S1B . . 123.8(4) ?
N2B C12B S1B . . 119.9(4) ?
N3B C13B C14B . . 112.6(4) ?
N3B C13B H13C . . 109.1 ?
C14B C13B H13C . . 109.1 ?
N3B C13B H13D . . 109.1 ?
C14B C13B H13D . . 109.1 ?
H13C C13B H13D . . 107.8 ?
C13B C14B H14D . . 109.5 ?
C13B C14B H14E . . 109.5 ?
H14D C14B H14E . . 109.5 ?
C13B C14B H14F . . 109.5 ?
H14D C14B H14F . . 109.5 ?
H14E C14B H14F . . 109.5 ?

loop_
_geom_bond_atom_site_label_1
_geom_bond_atom_site_label_2
_geom_bond_site_symmetry_2
_geom_bond_distance
_geom_bond_publ_flag
Fe1A C2A . 2.037(4) ?
Fe1A C3A . 2.046(4) ?
Fe1A C1A . 2.046(4) ?
Fe1A C8A . 2.046(4) ?
Fe1A C9A . 2.051(4) ?
Fe1A C10A . 2.051(4) ?
Fe1A C5A . 2.052(5) ?
Fe1A C7A . 2.052(4) ?
Fe1A C6A . 2.053(4) ?
Fe1A C4A . 2.063(4) ?
S1A C12A . 1.687(4) ?
N1A C11A . 1.283(5) ?
N1A N2A . 1.383(5) ?
N2A C12A . 1.356(5) ?
N2A H2NA . 0.82(6) ?
N3A C12A . 1.335(5) ?
N3A C13A . 1.447(5) ?
N3A H3NA . 0.84(6) ?
C1A C5A . 1.410(6) ?
C1A C2A . 1.421(6) ?
C1A H1AA . 0.9800 ?
C2A C3A . 1.418(6) ?
C2A H2AA . 0.9800 ?
C3A C4A . 1.425(7) ?
C3A H3AA . 0.9800 ?
C4A C5A . 1.433(7) ?
C4A H4AA . 0.9800 ?
C5A H5AA . 0.9800 ?
C6A C7A . 1.424(6) ?
C6A C10A . 1.430(5) ?
C6A H6AA . 0.9800 ?
C7A C8A . 1.429(6) ?
C7A H7AA . 0.9800 ?
C8A C9A . 1.428(6) ?
C8A H8AA . 0.9800 ?
C9A C10A . 1.434(6) ?
C9A H9AA . 0.9800 ?
C10A C11A . 1.456(6) ?
C11A H11A . 0.9300 ?
C13A C14A . 1.523(6) ?
C13A H13A . 0.9700 ?
C13A H13B . 0.9700 ?
C14A H14A . 0.9600 ?
C14A H14B . 0.9600 ?
C14A H14C . 0.9600 ?
Fe1B C3B . 2.036(4) ?
Fe1B C4B . 2.036(4) ?
Fe1B C2B . 2.037(4) ?
Fe1B C10B . 2.048(4) ?
Fe1B C9B . 2.050(4) ?
Fe1B C6B . 2.051(4) ?
Fe1B C7B . 2.053(4) ?
Fe1B C8B . 2.054(4) ?
Fe1B C1B . 2.060(4) ?
Fe1B C5B . 2.064(5) ?
S1B C12B . 1.691(5) ?
N1B C11B . 1.285(6) ?
N1B N2B . 1.384(5) ?
N2B C12B . 1.357(7) ?
N2B H2NB . 0.89(9) ?
N3B C12B . 1.326(6) ?
N3B C13B . 1.461(7) ?
N3B H3NB . 0.97(8) ?
C1B C2B . 1.417(7) ?
C1B C5B . 1.426(6) ?
C1B H1BA . 0.9800 ?
C2B C3B . 1.431(6) ?
C2B H2BA . 0.9800 ?
C3B C4B . 1.418(6) ?
C3B H3BA . 0.9800 ?
C4B C5B . 1.414(7) ?
C4B H4BA . 0.9800 ?
C5B H5BA . 0.9800 ?
C6B C10B . 1.431(6) ?
C6B C7B . 1.431(7) ?
C6B H6BA . 0.9800 ?
C7B C8B . 1.421(7) ?
C7B H7BA . 0.9800 ?
C8B C9B . 1.433(6) ?
C8B H8BA . 0.9800 ?
C9B C10B . 1.424(7) ?
C9B H9BA . 0.9800 ?
C10B C11B . 1.459(6) ?
C11B H11B . 0.9300 ?
C13B C14B . 1.522(8) ?
C13B H13C . 0.9700 ?
C13B H13D . 0.9700 ?
C14B H14D . 0.9600 ?
C14B H14E . 0.9600 ?
C14B H14F . 0.9600 ?

loop_
_geom_hbond_atom_site_label_D
_geom_hbond_atom_site_label_H
_geom_hbond_atom_site_label_A
_geom_hbond_site_symmetry_A
_geom_hbond_distance_DH
_geom_hbond_distance_HA
_geom_hbond_distance_DA
_geom_hbond_angle_DHA
_geom_hbond_publ_flag
N2A H2NA S1A 2_666 0.82(6) 2.59(6) 3.387(4) 164(5) yes
N2B H2NB S1B 2_555 0.89(9) 2.55(9) 3.430(5) 170(5) yes
C4A H4AA S1B 1_556 0.9800 2.7900 3.715(4) 157.00 yes

loop_
_geom_torsion_atom_site_label_1
_geom_torsion_atom_site_label_2
_geom_torsion_atom_site_label_3
_geom_torsion_atom_site_label_4
_geom_torsion_site_symmetry_1
_geom_torsion_site_symmetry_2
_geom_torsion_site_symmetry_3
_geom_torsion_site_symmetry_4
_geom_torsion
_geom_torsion_publ_flag
C11A N1A N2A C12A . . . . -174.2(4) ?
C2A Fe1A C1A C5A . . . . 119.1(4) ?
C3A Fe1A C1A C5A . . . . 81.4(3) ?
C8A Fe1A C1A C5A . . . . 157.8(5) ?
C9A Fe1A C1A C5A . . . . -48.1(6) ?
C10A Fe1A C1A C5A . . . . -83.3(3) ?
C7A Fe1A C1A C5A . . . . -167.4(3) ?
C6A Fe1A C1A C5A . . . . -125.8(3) ?
C4A Fe1A C1A C5A . . . . 37.6(3) ?
C3A Fe1A C1A C2A . . . . -37.6(3) ?
C8A Fe1A C1A C2A . . . . 38.8(6) ?
C9A Fe1A C1A C2A . . . . -167.2(4) ?
C10A Fe1A C1A C2A . . . . 157.7(3) ?
C5A Fe1A C1A C2A . . . . -119.1(4) ?
C7A Fe1A C1A C2A . . . . 73.5(3) ?
C6A Fe1A C1A C2A . . . . 115.1(3) ?
C4A Fe1A C1A C2A . . . . -81.4(3) ?
C5A C1A C2A C3A . . . . 0.0(5) ?
Fe1A C1A C2A C3A . . . . 59.7(3) ?
C5A C1A C2A Fe1A . . . . -59.7(3) ?
C1A Fe1A C2A C3A . . . . -119.3(4) ?
C8A Fe1A C2A C3A . . . . 74.8(3) ?
C9A Fe1A C2A C3A . . . . 45.2(7) ?
C10A Fe1A C2A C3A . . . . -171.2(4) ?
C5A Fe1A C2A C3A . . . . -81.8(3) ?
C7A Fe1A C2A C3A . . . . 116.0(3) ?
C6A Fe1A C2A C3A . . . . 157.8(3) ?
C4A Fe1A C2A C3A . . . . -37.7(3) ?
C3A Fe1A C2A C1A . . . . 119.3(4) ?
C8A Fe1A C2A C1A . . . . -165.9(3) ?
C9A Fe1A C2A C1A . . . . 164.5(5) ?
C10A Fe1A C2A C1A . . . . -51.9(5) ?
C5A Fe1A C2A C1A . . . . 37.5(3) ?
C7A Fe1A C2A C1A . . . . -124.8(3) ?
C6A Fe1A C2A C1A . . . . -82.9(3) ?
C4A Fe1A C2A C1A . . . . 81.6(3) ?
C1A C2A C3A C4A . . . . 0.3(5) ?
Fe1A C2A C3A C4A . . . . 60.0(3) ?
C1A C2A C3A Fe1A . . . . -59.7(3) ?
C1A Fe1A C3A C2A . . . . 37.7(3) ?
C8A Fe1A C3A C2A . . . . -123.1(3) ?
C9A Fe1A C3A C2A . . . . -163.8(3) ?
C10A Fe1A C3A C2A . . . . 167.6(5) ?
C5A Fe1A C3A C2A . . . . 81.2(3) ?
C7A Fe1A C3A C2A . . . . -80.9(3) ?
C6A Fe1A C3A C2A . . . . -48.7(5) ?
C4A Fe1A C3A C2A . . . . 119.1(4) ?
C2A Fe1A C3A C4A . . . . -119.1(4) ?
C1A Fe1A C3A C4A . . . . -81.4(3) ?
C8A Fe1A C3A C4A . . . . 117.7(3) ?
C9A Fe1A C3A C4A . . . . 77.1(3) ?
C10A Fe1A C3A C4A . . . . 48.4(7) ?
C5A Fe1A C3A C4A . . . . -37.9(3) ?
C7A Fe1A C3A C4A . . . . 159.9(3) ?
C6A Fe1A C3A C4A . . . . -167.9(4) ?
C2A C3A C4A C5A . . . . -0.4(5) ?
Fe1A C3A C4A C5A . . . . 58.9(3) ?
C2A C3A C4A Fe1A . . . . -59.3(3) ?
C2A Fe1A C4A C3A . . . . 37.8(3) ?
C1A Fe1A C4A C3A . . . . 81.7(3) ?
C8A Fe1A C4A C3A . . . . -79.4(3) ?
C9A Fe1A C4A C3A . . . . -122.4(3) ?
C10A Fe1A C4A C3A . . . . -164.1(3) ?
C5A Fe1A C4A C3A . . . . 118.9(4) ?
C7A Fe1A C4A C3A . . . . -44.2(5) ?
C6A Fe1A C4A C3A . . . . 160.6(5) ?
C2A Fe1A C4A C5A . . . . -81.2(3) ?
C3A Fe1A C4A C5A . . . . -118.9(4) ?
C1A Fe1A C4A C5A . . . . -37.2(3) ?
C8A Fe1A C4A C5A . . . . 161.7(3) ?
C9A Fe1A C4A C5A . . . . 118.6(3) ?
C10A Fe1A C4A C5A . . . . 77.0(3) ?
C7A Fe1A C4A C5A . . . . -163.1(4) ?
C6A Fe1A C4A C5A . . . . 41.7(7) ?
C2A C1A C5A C4A . . . . -0.2(5) ?
Fe1A C1A C5A C4A . . . . -59.5(3) ?
C2A C1A C5A Fe1A . . . . 59.2(3) ?
C3A C4A C5A C1A . . . . 0.4(5) ?
Fe1A C4A C5A C1A . . . . 59.2(3) ?
C3A C4A C5A Fe1A . . . . -58.8(3) ?
C2A Fe1A C5A C1A . . . . -37.9(3) ?
C3A Fe1A C5A C1A . . . . -81.9(3) ?
C8A Fe1A C5A C1A . . . . -162.2(4) ?
C9A Fe1A C5A C1A . . . . 159.9(3) ?
C10A Fe1A C5A C1A . . . . 116.2(3) ?
C7A Fe1A C5A C1A . . . . 36.1(7) ?
C6A Fe1A C5A C1A . . . . 73.5(3) ?
C4A Fe1A C5A C1A . . . . -119.7(4) ?
C2A Fe1A C5A C4A . . . . 81.7(3) ?
C3A Fe1A C5A C4A . . . . 37.8(3) ?
C1A Fe1A C5A C4A . . . . 119.7(4) ?
C8A Fe1A C5A C4A . . . . -42.6(5) ?
C9A Fe1A C5A C4A . . . . -80.5(3) ?
C10A Fe1A C5A C4A . . . . -124.1(3) ?
C7A Fe1A C5A C4A . . . . 155.7(5) ?
C6A Fe1A C5A C4A . . . . -166.8(2) ?
C2A Fe1A C6A C7A . . . . -80.0(3) ?
C3A Fe1A C6A C7A . . . . -45.8(5) ?
C1A Fe1A C6A C7A . . . . -122.9(2) ?
C8A Fe1A C6A C7A . . . . 37.4(2) ?
C9A Fe1A C6A C7A . . . . 81.3(3) ?
C10A Fe1A C6A C7A . . . . 118.9(3) ?
C5A Fe1A C6A C7A . . . . -163.5(2) ?
C4A Fe1A C6A C7A . . . . 163.9(6) ?
C2A Fe1A C6A C10A . . . . 161.1(2) ?
C3A Fe1A C6A C10A . . . . -164.6(4) ?
C1A Fe1A C6A C10A . . . . 118.3(2) ?
C8A Fe1A C6A C10A . . . . -81.5(3) ?
C9A Fe1A C6A C10A . . . . -37.6(2) ?
C5A Fe1A C6A C10A . . . . 77.6(3) ?
C7A Fe1A C6A C10A . . . . -118.9(3) ?
C4A Fe1A C6A C10A . . . . 45.0(7) ?
C10A C6A C7A C8A . . . . 0.7(5) ?
Fe1A C6A C7A C8A . . . . -58.7(3) ?
C10A C6A C7A Fe1A . . . . 59.4(3) ?
C2A Fe1A C7A C6A . . . . 117.0(2) ?
C3A Fe1A C7A C6A . . . . 159.0(2) ?
C1A Fe1A C7A C6A . . . . 76.4(3) ?
C8A Fe1A C7A C6A . . . . -120.1(3) ?
C9A Fe1A C7A C6A . . . . -82.2(2) ?
C10A Fe1A C7A C6A . . . . -38.0(2) ?
C5A Fe1A C7A C6A . . . . 48.8(6) ?
C4A Fe1A C7A C6A . . . . -169.7(4) ?
C2A Fe1A C7A C8A . . . . -122.9(3) ?
C3A Fe1A C7A C8A . . . . -80.9(3) ?
C1A Fe1A C7A C8A . . . . -163.6(2) ?
C9A Fe1A C7A C8A . . . . 37.9(2) ?
C10A Fe1A C7A C8A . . . . 82.1(3) ?
C5A Fe1A C7A C8A . . . . 168.9(5) ?
C6A Fe1A C7A C8A . . . . 120.1(3) ?
C4A Fe1A C7A C8A . . . . -49.7(5) ?
C6A C7A C8A C9A . . . . -0.7(5) ?
Fe1A C7A C8A C9A . . . . -59.6(3) ?
C6A C7A C8A Fe1A . . . . 58.9(3) ?
C2A Fe1A C8A C9A . . . . -165.8(2) ?
C3A Fe1A C8A C9A . . . . -125.0(3) ?
C1A Fe1A C8A C9A . . . . 164.8(5) ?
C10A Fe1A C8A C9A . . . . 37.9(2) ?
C5A Fe1A C8A C9A . . . . -52.6(5) ?
C7A Fe1A C8A C9A . . . . 119.0(4) ?
C6A Fe1A C8A C9A . . . . 81.8(3) ?
C4A Fe1A C8A C9A . . . . -83.3(3) ?
C2A Fe1A C8A C7A . . . . 75.2(3) ?
C3A Fe1A C8A C7A . . . . 116.0(3) ?
C1A Fe1A C8A C7A . . . . 45.9(6) ?
C9A Fe1A C8A C7A . . . . -119.0(4) ?
C10A Fe1A C8A C7A . . . . -81.1(3) ?
C5A Fe1A C8A C7A . . . . -171.6(4) ?
C6A Fe1A C8A C7A . . . . -37.2(2) ?
C4A Fe1A C8A C7A . . . . 157.7(2) ?
C7A C8A C9A C10A . . . . 0.4(5) ?
Fe1A C8A C9A C10A . . . . -59.2(3) ?
C7A C8A C9A Fe1A . . . . 59.6(3) ?
C2A Fe1A C9A C8A . . . . 39.1(6) ?
C3A Fe1A C9A C8A . . . . 73.3(3) ?
C1A Fe1A C9A C8A . . . . -167.5(4) ?
C10A Fe1A C9A C8A . . . . -119.1(4) ?
C5A Fe1A C9A C8A . . . . 157.8(3) ?
C7A Fe1A C9A C8A . . . . -37.9(2) ?
C6A Fe1A C9A C8A . . . . -81.6(3) ?
C4A Fe1A C9A C8A . . . . 115.2(3) ?
C2A Fe1A C9A C10A . . . . 158.2(5) ?
C3A Fe1A C9A C10A . . . . -167.6(3) ?
C1A Fe1A C9A C10A . . . . -48.4(5) ?
C8A Fe1A C9A C10A . . . . 119.1(4) ?
C5A Fe1A C9A C10A . . . . -83.1(3) ?
C7A Fe1A C9A C10A . . . . 81.2(3) ?
C6A Fe1A C9A C10A . . . . 37.5(2) ?
C4A Fe1A C9A C10A . . . . -125.7(3) ?
C7A C6A C10A C9A . . . . -0.5(5) ?
Fe1A C6A C10A C9A . . . . 59.0(3) ?
C7A C6A C10A C11A . . . . 176.4(4) ?
Fe1A C6A C10A C11A . . . . -124.1(4) ?
C7A C6A C10A Fe1A . . . . -59.5(3) ?
C8A C9A C10A C6A . . . . 0.1(5) ?
Fe1A C9A C10A C6A . . . . -59.1(3) ?
C8A C9A C10A C11A . . . . -176.8(4) ?
Fe1A C9A C10A C11A . . . . 124.0(4) ?
C8A C9A C10A Fe1A . . . . 59.2(3) ?
C2A Fe1A C10A C6A . . . . -43.3(5) ?
C3A Fe1A C10A C6A . . . . 156.7(6) ?
C1A Fe1A C10A C6A . . . . -80.4(3) ?
C8A Fe1A C10A C6A . . . . 81.9(3) ?
C9A Fe1A C10A C6A . . . . 119.6(3) ?
C5A Fe1A C10A C6A . . . . -123.4(3) ?
C7A Fe1A C10A C6A . . . . 37.8(2) ?
C4A Fe1A C10A C6A . . . . -165.8(3) ?
C2A Fe1A C10A C9A . . . . -162.9(4) ?
C3A Fe1A C10A C9A . . . . 37.0(7) ?
C1A Fe1A C10A C9A . . . . 159.9(3) ?
C8A Fe1A C10A C9A . . . . -37.8(3) ?
C5A Fe1A C10A C9A . . . . 117.0(3) ?
C7A Fe1A C10A C9A . . . . -81.8(3) ?
C6A Fe1A C10A C9A . . . . -119.6(3) ?
C4A Fe1A C10A C9A . . . . 74.5(3) ?
C2A Fe1A C10A C11A . . . . 76.5(6) ?
C3A Fe1A C10A C11A . . . . -83.5(7) ?
C1A Fe1A C10A C11A . . . . 39.4(4) ?
C8A Fe1A C10A C11A . . . . -158.3(4) ?
C9A Fe1A C10A C11A . . . . -120.5(5) ?
C5A Fe1A C10A C11A . . . . -3.5(4) ?
C7A Fe1A C10A C11A . . . . 157.6(4) ?
C6A Fe1A C10A C11A . . . . 119.8(5) ?
C4A Fe1A C10A C11A . . . . -46.0(4) ?
N2A N1A C11A C10A . . . . -174.7(4) ?
C6A C10A C11A N1A . . . . 0.7(6) ?
C9A C10A C11A N1A . . . . 177.0(4) ?
Fe1A C10A C11A N1A . . . . -91.0(5) ?
C13A N3A C12A N2A . . . . 178.3(4) ?
C13A N3A C12A S1A . . . . -1.4(6) ?
N1A N2A C12A N3A . . . . 6.2(6) ?
N1A N2A C12A S1A . . . . -174.1(3) ?
C12A N3A C13A C14A . . . . -175.2(4) ?
C11B N1B N2B C12B . . . . -177.4(4) ?
C3B Fe1B C1B C2B . . . . -38.2(3) ?
C4B Fe1B C1B C2B . . . . -82.2(3) ?
C10B Fe1B C1B C2B . . . . 158.2(3) ?
C9B Fe1B C1B C2B . . . . -168.1(4) ?
C6B Fe1B C1B C2B . . . . 115.6(3) ?
C7B Fe1B C1B C2B . . . . 74.1(3) ?
C8B Fe1B C1B C2B . . . . 42.1(7) ?
C5B Fe1B C1B C2B . . . . -119.5(4) ?
C3B Fe1B C1B C5B . . . . 81.3(3) ?
C4B Fe1B C1B C5B . . . . 37.3(3) ?
C2B Fe1B C1B C5B . . . . 119.5(4) ?
C10B Fe1B C1B C5B . . . . -82.3(3) ?
C9B Fe1B C1B C5B . . . . -48.6(5) ?
C6B Fe1B C1B C5B . . . . -124.9(3) ?
C7B Fe1B C1B C5B . . . . -166.4(3) ?
C8B Fe1B C1B C5B . . . . 161.6(6) ?
C5B C1B C2B C3B . . . . 0.3(5) ?
Fe1B C1B C2B C3B . . . . 59.5(3) ?
C5B C1B C2B Fe1B . . . . -59.3(3) ?
C3B Fe1B C2B C1B . . . . 118.9(4) ?
C4B Fe1B C2B C1B . . . . 81.0(3) ?
C10B Fe1B C2B C1B . . . . -49.0(5) ?
C9B Fe1B C2B C1B . . . . 163.4(6) ?
C6B Fe1B C2B C1B . . . . -82.1(3) ?
C7B Fe1B C2B C1B . . . . -124.6(3) ?
C8B Fe1B C2B C1B . . . . -165.3(3) ?
C5B Fe1B C2B C1B . . . . 37.5(3) ?
C4B Fe1B C2B C3B . . . . -37.9(3) ?
C10B Fe1B C2B C3B . . . . -167.9(4) ?
C9B Fe1B C2B C3B . . . . 44.5(7) ?
C6B Fe1B C2B C3B . . . . 159.0(3) ?
C7B Fe1B C2B C3B . . . . 116.5(3) ?
C8B Fe1B C2B C3B . . . . 75.8(3) ?
C1B Fe1B C2B C3B . . . . -118.9(4) ?
C5B Fe1B C2B C3B . . . . -81.4(3) ?
C1B C2B C3B C4B . . . . -0.8(5) ?
Fe1B C2B C3B C4B . . . . 59.5(3) ?
C1B C2B C3B Fe1B . . . . -60.3(3) ?
C2B Fe1B C3B C4B . . . . -118.7(4) ?
C10B Fe1B C3B C4B . . . . 43.9(7) ?
C9B Fe1B C3B C4B . . . . 76.1(3) ?
C6B Fe1B C3B C4B . . . . -166.2(4) ?
C7B Fe1B C3B C4B . . . . 159.9(3) ?
C8B Fe1B C3B C4B . . . . 117.6(3) ?
C1B Fe1B C3B C4B . . . . -81.1(3) ?
C5B Fe1B C3B C4B . . . . -37.4(3) ?
C4B Fe1B C3B C2B . . . . 118.7(4) ?
C10B Fe1B C3B C2B . . . . 162.7(5) ?
C9B Fe1B C3B C2B . . . . -165.2(3) ?
C6B Fe1B C3B C2B . . . . -47.4(5) ?
C7B Fe1B C3B C2B . . . . -81.4(3) ?
C8B Fe1B C3B C2B . . . . -123.7(3) ?
C1B Fe1B C3B C2B . . . . 37.6(3) ?
C5B Fe1B C3B C2B . . . . 81.3(3) ?
C2B C3B C4B C5B . . . . 1.0(5) ?
Fe1B C3B C4B C5B . . . . 60.4(3) ?
C2B C3B C4B Fe1B . . . . -59.4(3) ?
C3B Fe1B C4B C5B . . . . -119.3(4) ?
C2B Fe1B C4B C5B . . . . -81.0(3) ?
C10B Fe1B C4B C5B . . . . 75.4(3) ?
C9B Fe1B C4B C5B . . . . 117.0(3) ?
C6B Fe1B C4B C5B . . . . 40.9(7) ?
C7B Fe1B C4B C5B . . . . -165.1(4) ?
C8B Fe1B C4B C5B . . . . 160.0(3) ?
C1B Fe1B C4B C5B . . . . -37.4(3) ?
C2B Fe1B C4B C3B . . . . 38.3(3) ?
C10B Fe1B C4B C3B . . . . -165.3(3) ?
C9B Fe1B C4B C3B . . . . -123.6(3) ?
C6B Fe1B C4B C3B . . . . 160.2(6) ?
C7B Fe1B C4B C3B . . . . -45.7(6) ?
C8B Fe1B C4B C3B . . . . -80.7(3) ?
C1B Fe1B C4B C3B . . . . 81.9(3) ?
C5B Fe1B C4B C3B . . . . 119.3(4) ?
C3B C4B C5B C1B . . . . -0.8(5) ?
Fe1B C4B C5B C1B . . . . 58.8(3) ?
C3B C4B C5B Fe1B . . . . -59.6(3) ?
C2B C1B C5B C4B . . . . 0.3(5) ?
Fe1B C1B C5B C4B . . . . -58.3(3) ?
C2B C1B C5B Fe1B . . . . 58.6(3) ?
C3B Fe1B C5B C4B . . . . 37.8(3) ?
C2B Fe1B C5B C4B . . . . 82.3(3) ?
C10B Fe1B C5B C4B . . . . -124.1(3) ?
C9B Fe1B C5B C4B . . . . -81.4(3) ?
C6B Fe1B C5B C4B . . . . -166.1(3) ?
C7B Fe1B C5B C4B . . . . 159.3(5) ?
C8B Fe1B C5B C4B . . . . -46.3(6) ?
C1B Fe1B C5B C4B . . . . 119.7(4) ?
C3B Fe1B C5B C1B . . . . -81.9(3) ?
C4B Fe1B C5B C1B . . . . -119.7(4) ?
C2B Fe1B C5B C1B . . . . -37.5(3) ?
C10B Fe1B C5B C1B . . . . 116.1(3) ?
C9B Fe1B C5B C1B . . . . 158.9(3) ?
C6B Fe1B C5B C1B . . . . 74.2(3) ?
C7B Fe1B C5B C1B . . . . 39.5(7) ?
C8B Fe1B C5B C1B . . . . -166.0(4) ?
C3B Fe1B C6B C10B . . . . -166.8(4) ?
C4B Fe1B C6B C10B . . . . 44.7(7) ?
C2B Fe1B C6B C10B . . . . 159.3(3) ?
C9B Fe1B C6B C10B . . . . -37.6(3) ?
C7B Fe1B C6B C10B . . . . -119.1(4) ?
C8B Fe1B C6B C10B . . . . -81.7(3) ?
C1B Fe1B C6B C10B . . . . 117.0(3) ?
C5B Fe1B C6B C10B . . . . 76.1(3) ?
C3B Fe1B C6B C7B . . . . -47.7(6) ?
C4B Fe1B C6B C7B . . . . 163.9(6) ?
C2B Fe1B C6B C7B . . . . -81.6(3) ?
C10B Fe1B C6B C7B . . . . 119.1(4) ?
C9B Fe1B C6B C7B . . . . 81.5(3) ?
C8B Fe1B C6B C7B . . . . 37.5(3) ?
C1B Fe1B C6B C7B . . . . -123.9(3) ?
C5B Fe1B C6B C7B . . . . -164.8(3) ?
C10B C6B C7B C8B . . . . -0.1(5) ?
Fe1B C6B C7B C8B . . . . -59.4(3) ?
C10B C6B C7B Fe1B . . . . 59.2(3) ?
C3B Fe1B C7B C8B . . . . -81.8(3) ?
C4B Fe1B C7B C8B . . . . -49.1(5) ?
C2B Fe1B C7B C8B . . . . -124.6(3) ?
C10B Fe1B C7B C8B . . . . 81.5(3) ?
C9B Fe1B C7B C8B . . . . 37.7(3) ?
C6B Fe1B C7B C8B . . . . 119.4(4) ?
C1B Fe1B C7B C8B . . . . -165.3(3) ?
C5B Fe1B C7B C8B . . . . 164.4(6) ?
C3B Fe1B C7B C6B . . . . 158.8(3) ?
C4B Fe1B C7B C6B . . . . -168.5(4) ?
C2B Fe1B C7B C6B . . . . 116.0(3) ?
C10B Fe1B C7B C6B . . . . -37.9(3) ?
C9B Fe1B C7B C6B . . . . -81.7(3) ?
C8B Fe1B C7B C6B . . . . -119.4(4) ?
C1B Fe1B C7B C6B . . . . 75.3(3) ?
C5B Fe1B C7B C6B . . . . 45.0(7) ?
C6B C7B C8B C9B . . . . 0.2(5) ?
Fe1B C7B C8B C9B . . . . -59.0(3) ?
C6B C7B C8B Fe1B . . . . 59.2(3) ?
C3B Fe1B C8B C7B . . . . 116.0(3) ?
C4B Fe1B C8B C7B . . . . 158.5(3) ?
C2B Fe1B C8B C7B . . . . 74.1(3) ?
C10B Fe1B C8B C7B . . . . -81.8(3) ?
C9B Fe1B C8B C7B . . . . -119.6(4) ?
C6B Fe1B C8B C7B . . . . -37.8(3) ?
C1B Fe1B C8B C7B . . . . 42.0(7) ?
C5B Fe1B C8B C7B . . . . -168.4(4) ?
C3B Fe1B C8B C9B . . . . -124.4(3) ?
C4B Fe1B C8B C9B . . . . -81.9(3) ?
C2B Fe1B C8B C9B . . . . -166.3(3) ?
C10B Fe1B C8B C9B . . . . 37.7(3) ?
C6B Fe1B C8B C9B . . . . 81.8(3) ?
C7B Fe1B C8B C9B . . . . 119.6(4) ?
C1B Fe1B C8B C9B . . . . 161.6(5) ?
C5B Fe1B C8B C9B . . . . -48.9(6) ?
C7B C8B C9B C10B . . . . -0.2(5) ?
Fe1B C8B C9B C10B . . . . -59.3(3) ?
C7B C8B C9B Fe1B . . . . 59.2(3) ?
C3B Fe1B C9B C10B . . . . -165.9(3) ?
C4B Fe1B C9B C10B . . . . -124.1(3) ?
C2B Fe1B C9B C10B . . . . 159.6(6) ?
C6B Fe1B C9B C10B . . . . 37.8(3) ?
C7B Fe1B C9B C10B . . . . 81.8(3) ?
C8B Fe1B C9B C10B . . . . 119.1(4) ?
C1B Fe1B C9B C10B . . . . -47.1(5) ?
C5B Fe1B C9B C10B . . . . -81.8(3) ?
C3B Fe1B C9B C8B . . . . 75.0(3) ?
C4B Fe1B C9B C8B . . . . 116.8(3) ?
C2B Fe1B C9B C8B . . . . 40.5(7) ?
C10B Fe1B C9B C8B . . . . -119.1(4) ?
C6B Fe1B C9B C8B . . . . -81.3(3) ?
C7B Fe1B C9B C8B . . . . -37.4(3) ?
C1B Fe1B C9B C8B . . . . -166.2(4) ?
C5B Fe1B C9B C8B . . . . 159.1(3) ?
C8B C9B C10B C6B . . . . 0.1(5) ?
Fe1B C9B C10B C6B . . . . -59.3(3) ?
C8B C9B C10B C11B . . . . -178.7(4) ?
Fe1B C9B C10B C11B . . . . 121.9(4) ?
C8B C9B C10B Fe1B . . . . 59.4(3) ?
C7B C6B C10B C9B . . . . 0.0(5) ?
Fe1B C6B C10B C9B . . . . 59.4(3) ?
C7B C6B C10B C11B . . . . 178.8(4) ?
Fe1B C6B C10B C11B . . . . -121.8(4) ?
C7B C6B C10B Fe1B . . . . -59.3(3) ?
C3B Fe1B C10B C9B . . . . 41.8(7) ?
C4B Fe1B C10B C9B . . . . 75.6(3) ?
C2B Fe1B C10B C9B . . . . -165.8(4) ?
C6B Fe1B C10B C9B . . . . -119.3(4) ?
C7B Fe1B C10B C9B . . . . -81.5(3) ?
C8B Fe1B C10B C9B . . . . -37.9(3) ?
C1B Fe1B C10B C9B . . . . 159.5(3) ?
C5B Fe1B C10B C9B . . . . 116.9(3) ?
C3B Fe1B C10B C6B . . . . 161.1(6) ?
C4B Fe1B C10B C6B . . . . -165.0(3) ?
C2B Fe1B C10B C6B . . . . -46.5(5) ?
C9B Fe1B C10B C6B . . . . 119.3(4) ?
C7B Fe1B C10B C6B . . . . 37.8(3) ?
C8B Fe1B C10B C6B . . . . 81.4(3) ?
C1B Fe1B C10B C6B . . . . -81.2(3) ?
C5B Fe1B C10B C6B . . . . -123.8(3) ?
C3B Fe1B C10B C11B . . . . -78.6(8) ?
C4B Fe1B C10B C11B . . . . -44.8(5) ?
C2B Fe1B C10B C11B . . . . 73.8(6) ?
C9B Fe1B C10B C11B . . . . -120.4(5) ?
C6B Fe1B C10B C11B . . . . 120.3(5) ?
C7B Fe1B C10B C11B . . . . 158.1(5) ?
C8B Fe1B C10B C11B . . . . -158.3(5) ?
C1B Fe1B C10B C11B . . . . 39.1(5) ?
C5B Fe1B C10B C11B . . . . -3.5(5) ?
N2B N1B C11B C10B . . . . -176.5(4) ?
C9B C10B C11B N1B . . . . 178.3(4) ?
C6B C10B C11B N1B . . . . -0.3(7) ?
Fe1B C10B C11B N1B . . . . -91.0(5) ?
C13B N3B C12B N2B . . . . -177.3(5) ?
C13B N3B C12B S1B . . . . 4.3(7) ?
N1B N2B C12B N3B . . . . 7.1(6) ?
N1B N2B C12B S1B . . . . -174.4(3) ?
C12B N3B C13B C14B . . . . 84.8(6) ?
